data_2222084
loop_
_publ_author_name
'Niu, Jia-Jia'
'Li, Zhi-Gang'
'Xu, Jing-Wei'

_publ_section_title <i>N</i>-Acetyl-<i>N</i>-{2-[(<i>Z</i>)-2-chloro-3,3,3-trifluoroprop-1-enyl]phenyl}acetamide
_journal_coeditor_code KJ2121
_journal_issue 6
_journal_name_full 'Acta Crystallographica Section E'
_journal_page_first o1305
_journal_paper_doi 10.1107/S1600536809014779
_journal_volume 65
_journal_year 2009
_chemical_formula_iupac 'C13 H11 Cl F3 N O2'
_chemical_formula_moiety 'C13 H11 Cl F3 N O2'
_chemical_formula_sum 'C13 H11 Cl F3 N O2'
_chemical_formula_weight 305.68
_chemical_name_systematic
;
<i>N</i>-Acetyl-<i>N</i>-{2-[(<i>Z</i>)-2-chloro-3,3,3-trifluoroprop-\
1-enyl]phenyl}acetamide
;
_space_group_IT_number 2
_symmetry_cell_setting triclinic
_symmetry_space_group_name_Hall '-P 1'
_symmetry_space_group_name_H-M 'P -1'
_atom_sites_solution_hydrogens geom
_atom_sites_solution_primary direct
_atom_sites_solution_secondary difmap
_cell_angle_alpha 64.599(3)
_cell_angle_beta 80.727(4)
_cell_angle_gamma 89.756(3)
_cell_formula_units_Z 2
_cell_length_a 8.4408(19)
_cell_length_b 9.385(2)
_cell_length_c 9.455(2)
_cell_measurement_reflns_used 1359
_cell_measurement_temperature 293(2)
_cell_measurement_theta_max 24.84
_cell_measurement_theta_min 2.26
_cell_volume 666.0(3)
_computing_cell_refinement 'SAINT-Plus (Bruker, 1998)'
_computing_data_collection 'SMART (Bruker, 1998)'
_computing_data_reduction 'SAINT-Plus (Bruker, 1998)'
_computing_molecular_graphics 'SHELXTL (Sheldrick, 2008)'
_computing_publication_material 'SHELXTL (Sheldrick, 2008)'
_computing_structure_refinement 'SHELXL97 (Sheldrick, 2008)'
_computing_structure_solution 'SHELXS97 (Sheldrick, 2008)'
_diffrn_ambient_temperature 293(2)
_diffrn_measured_fraction_theta_full 0.971
_diffrn_measured_fraction_theta_max 0.971
_diffrn_measurement_device_type 'Bruker APEX CCD area-detector'
_diffrn_measurement_method '\f and \w'
_diffrn_radiation_monochromator graphite
_diffrn_radiation_source 'fine-focus sealed tube'
_diffrn_radiation_type MoK\a
_diffrn_radiation_wavelength 0.71073
_diffrn_reflns_av_R_equivalents 0.0103
_diffrn_reflns_av_sigmaI/netI 0.0208
_diffrn_reflns_limit_h_max 7
_diffrn_reflns_limit_h_min -10
_diffrn_reflns_limit_k_max 10
_diffrn_reflns_limit_k_min -11
_diffrn_reflns_limit_l_max 11
_diffrn_reflns_limit_l_min -11
_diffrn_reflns_number 3747
_diffrn_reflns_theta_full 26.03
_diffrn_reflns_theta_max 26.03
_diffrn_reflns_theta_min 2.42
_exptl_absorpt_coefficient_mu 0.322
_exptl_absorpt_correction_T_max 0.9778
_exptl_absorpt_correction_T_min 0.9578
_exptl_absorpt_correction_type multi-scan
_exptl_absorpt_process_details '(SAINT-Plus; Bruker, 2003)'
_exptl_crystal_colour colorless
_exptl_crystal_density_diffrn 1.524
_exptl_crystal_density_method 'not measured'
_exptl_crystal_description block
_exptl_crystal_F_000 312
_exptl_crystal_size_max 0.13
_exptl_crystal_size_mid 0.13
_exptl_crystal_size_min 0.07
_refine_diff_density_max 0.366
_refine_diff_density_min -0.381
_refine_ls_extinction_method none
_refine_ls_goodness_of_fit_ref 1.030
_refine_ls_hydrogen_treatment constr
_refine_ls_matrix_type full
_refine_ls_number_parameters 177
_refine_ls_number_reflns 2562
_refine_ls_number_restraints 0
_refine_ls_restrained_S_all 1.030
_refine_ls_R_factor_all 0.0604
_refine_ls_R_factor_gt 0.0516
_refine_ls_shift/su_max 0.000
_refine_ls_shift/su_mean 0.000
_refine_ls_structure_factor_coef Fsqd
_refine_ls_weighting_details 'calc w=1/[\s^2^(Fo^2^)+(0.06P)^2^+0.4882P] where P=(Fo^2^+2Fc^2^)/3'
_refine_ls_weighting_scheme calc
_refine_ls_wR_factor_gt 0.1280
_refine_ls_wR_factor_ref 0.1357
_reflns_number_gt 2155
_reflns_number_total 2562
_reflns_threshold_expression I>2\s(I)
_cod_data_source_file kj2121.cif
_cod_data_source_block I
_cod_depositor_comments
;
The following automatic conversions were performed:
'_symmetry_cell_setting' value 'Triclinic' changed to 'triclinic'
according to '/home/saulius/struct/CIF-dictionaries/cif_core.dic'
dictionary named 'cif_core.dic' version 2.4.1 from
2010-06-29.

'_exptl_absorpt_correction_type' value 'Multi-scan' changed
to 'multi-scan' according to
'/home/saulius/struct/CIF-dictionaries/cif_core.dic' dictionary named
'cif_core.dic' version 2.4.1 from 2010-06-29.

Automatic conversion script
Id: cif_fix_enum 1527 2010-12-29 10:47:43Z saulius 

The following automatic conversions were performed:

'_symmetry_cell_setting' value 'Triclinic' changed to 'triclinic'
according to /home/saulius/struct/CIF-dictionaries/cif_core.dic
dictionary named 'cif_core.dic' version 2.4.1 from
2010-06-29.

'_exptl_absorpt_correction_type' value 'Multi-scan'
changed to 'multi-scan' according to
/home/saulius/struct/CIF-dictionaries/cif_core.dic dictionary named
'cif_core.dic' version 2.4.1 from 2010-06-29.

Automatic conversion script
Id: cif_fix_values 1715 2011-07-08 13:25:40Z adriana 
;
_cod_database_code 2222084
_cod_database_fobs_code 2222084

loop_
_symmetry_equiv_pos_as_xyz
'x, y, z'
'-x, -y, -z'

loop_
_atom_site_type_symbol
_atom_site_label
_atom_site_fract_x
_atom_site_fract_y
_atom_site_fract_z
_atom_site_U_iso_or_equiv
_atom_site_adp_type
_atom_site_calc_flag
_atom_site_refinement_flags
_atom_site_occupancy
_atom_site_disorder_assembly
_atom_site_disorder_group
Cl Cl1 0.34597(9) 0.48032(9) 1.17904(9) 0.0624(3) Uani d . 1 . .
F F1 0.1487(3) 0.0570(2) 1.3535(2) 0.0876(7) Uani d . 1 . .
F F2 0.3488(2) 0.1468(2) 1.4086(2) 0.0839(6) Uani d . 1 . .
F F3 0.1179(3) 0.2263(3) 1.4482(2) 0.0849(6) Uani d . 1 . .
N N1 0.2505(2) 0.2173(2) 0.8013(2) 0.0395(5) Uani d . 1 . .
O O1 0.1014(3) -0.0027(2) 0.8367(3) 0.0615(5) Uani d . 1 . .
O O2 0.5147(2) 0.2397(3) 0.8026(3) 0.0669(6) Uani d . 1 . .
C C1 -0.0380(4) 0.2291(4) 0.7833(4) 0.0625(6) Uani d . 1 . .
H H1A -0.1288 0.1624 0.7927 0.094 Uiso calc R 1 . .
H H1B -0.0184 0.3158 0.6790 0.094 Uiso calc R 1 . .
H H1C -0.0600 0.2692 0.8617 0.094 Uiso calc R 1 . .
C C2 0.1066(3) 0.1358(3) 0.8087(3) 0.0439(6) Uani d . 1 . .
C C3 0.4252(4) -0.0064(4) 0.8221(4) 0.0625(6) Uani d . 1 . .
H H3A 0.5363 -0.0280 0.8237 0.094 Uiso calc R 1 . .
H H3B 0.3932 -0.0141 0.7325 0.094 Uiso calc R 1 . .
H H3C 0.3602 -0.0820 0.9185 0.094 Uiso calc R 1 . .
C C4 0.4031(3) 0.1564(3) 0.8091(3) 0.0462(6) Uani d . 1 . .
C C5 0.2485(3) 0.3838(3) 0.7692(3) 0.0387(5) Uani d . 1 . .
C C6 0.2754(3) 0.4964(3) 0.6127(3) 0.0501(6) Uani d . 1 . .
H H6 0.2997 0.4655 0.5310 0.060 Uiso calc R 1 . .
C C7 0.2665(4) 0.6545(3) 0.5773(3) 0.0585(7) Uani d . 1 . .
H H7 0.2850 0.7301 0.4720 0.070 Uiso calc R 1 . .
C C8 0.2300(4) 0.6998(3) 0.6988(4) 0.0564(7) Uani d . 1 . .
H H8 0.2196 0.8059 0.6753 0.068 Uiso calc R 1 . .
C C9 0.2089(3) 0.5884(3) 0.8548(3) 0.0483(6) Uani d . 1 . .
H H9 0.1863 0.6208 0.9356 0.058 Uiso calc R 1 . .
C C10 0.2205(3) 0.4277(3) 0.8945(3) 0.0376(5) Uani d . 1 . .
C C11 0.2003(3) 0.3065(3) 1.0601(3) 0.0401(5) Uani d . 1 . .
H H11 0.1495 0.2099 1.0813 0.048 Uiso calc R 1 . .
C C12 0.2460(3) 0.3182(3) 1.1831(3) 0.0419(5) Uani d . 1 . .
C C13 0.2142(4) 0.1867(4) 1.3472(3) 0.0559(7) Uani d . 1 . .

loop_
_atom_site_aniso_label
_atom_site_aniso_U_11
_atom_site_aniso_U_22
_atom_site_aniso_U_33
_atom_site_aniso_U_12
_atom_site_aniso_U_13
_atom_site_aniso_U_23
Cl1 0.0723(5) 0.0633(5) 0.0603(5) -0.0114(3) -0.0172(3) -0.0328(4)
F1 0.1321(18) 0.0637(11) 0.0503(10) -0.0312(11) -0.0168(11) -0.0086(9)
F2 0.0850(13) 0.0953(15) 0.0632(12) 0.0159(11) -0.0323(10) -0.0202(11)
F3 0.0907(14) 0.1127(16) 0.0463(10) 0.0056(12) 0.0090(9) -0.0369(10)
N1 0.0450(11) 0.0410(10) 0.0386(11) 0.0010(8) -0.0083(8) -0.0226(9)
O1 0.0679(12) 0.0511(11) 0.0724(14) -0.0081(9) -0.0115(10) -0.0334(10)
O2 0.0480(11) 0.0663(13) 0.0952(17) 0.0048(9) -0.0180(11) -0.0414(12)
C1 0.0555(12) 0.0646(13) 0.0786(15) 0.0087(10) -0.0172(10) -0.0398(12)
C2 0.0502(14) 0.0494(14) 0.0369(13) -0.0043(11) -0.0062(10) -0.0235(11)
C3 0.0555(12) 0.0646(13) 0.0786(15) 0.0087(10) -0.0172(10) -0.0398(12)
C4 0.0487(14) 0.0510(14) 0.0452(14) 0.0062(11) -0.0096(11) -0.0263(12)
C5 0.0398(12) 0.0399(12) 0.0389(12) 0.0010(9) -0.0073(10) -0.0193(10)
C6 0.0584(16) 0.0553(15) 0.0371(13) 0.0008(12) -0.0074(11) -0.0208(12)
C7 0.0726(19) 0.0469(15) 0.0438(15) -0.0042(13) -0.0144(13) -0.0067(12)
C8 0.0687(18) 0.0388(14) 0.0620(18) 0.0044(12) -0.0221(14) -0.0184(13)
C9 0.0547(15) 0.0457(14) 0.0532(15) 0.0074(11) -0.0149(12) -0.0277(12)
C10 0.0375(12) 0.0399(12) 0.0391(12) 0.0006(9) -0.0080(9) -0.0202(10)
C11 0.0433(12) 0.0404(12) 0.0404(13) -0.0009(10) -0.0045(10) -0.0219(11)
C12 0.0416(12) 0.0485(13) 0.0402(13) 0.0009(10) -0.0040(10) -0.0247(11)
C13 0.0649(17) 0.0642(18) 0.0407(14) -0.0006(14) -0.0095(13) -0.0246(13)

loop_
_atom_type_symbol
_atom_type_description
_atom_type_scat_dispersion_real
_atom_type_scat_dispersion_imag
_atom_type_scat_source
C C 0.0033 0.0016 'International Tables Vol C Tables 4.2.6.8 and 6.1.1.4'
H H 0.0000 0.0000 'International Tables Vol C Tables 4.2.6.8 and 6.1.1.4'
N N 0.0061 0.0033 'International Tables Vol C Tables 4.2.6.8 and 6.1.1.4'
O O 0.0106 0.0060 'International Tables Vol C Tables 4.2.6.8 and 6.1.1.4'
F F 0.0171 0.0103 'International Tables Vol C Tables 4.2.6.8 and 6.1.1.4'
Cl Cl 0.1484 0.1585 'International Tables Vol C Tables 4.2.6.8 and 6.1.1.4'

loop_
_geom_angle_atom_site_label_1
_geom_angle_atom_site_label_2
_geom_angle_atom_site_label_3
_geom_angle_site_symmetry_1
_geom_angle_site_symmetry_3
_geom_angle
_geom_angle_publ_flag
C4 N1 C2 . . 125.8(2) ?
C4 N1 C5 . . 115.01(19) ?
C2 N1 C5 . . 119.0(2) ?
C2 C1 H1A . . 109.5 ?
C2 C1 H1B . . 109.5 ?
H1A C1 H1B . . 109.5 ?
C2 C1 H1C . . 109.5 ?
H1A C1 H1C . . 109.5 ?
H1B C1 H1C . . 109.5 ?
O1 C2 N1 . . 121.5(2) ?
O1 C2 C1 . . 122.1(2) ?
N1 C2 C1 . . 116.3(2) ?
C4 C3 H3A . . 109.5 ?
C4 C3 H3B . . 109.5 ?
H3A C3 H3B . . 109.5 ?
C4 C3 H3C . . 109.5 ?
H3A C3 H3C . . 109.5 ?
H3B C3 H3C . . 109.5 ?
O2 C4 N1 . . 118.3(2) ?
O2 C4 C3 . . 121.3(2) ?
N1 C4 C3 . . 120.4(2) ?
C6 C5 C10 . . 121.0(2) ?
C6 C5 N1 . . 118.5(2) ?
C10 C5 N1 . . 120.5(2) ?
C7 C6 C5 . . 120.3(2) ?
C7 C6 H6 . . 119.9 ?
C5 C6 H6 . . 119.9 ?
C8 C7 C6 . . 119.7(3) ?
C8 C7 H7 . . 120.2 ?
C6 C7 H7 . . 120.2 ?
C9 C8 C7 . . 120.1(2) ?
C9 C8 H8 . . 119.9 ?
C7 C8 H8 . . 119.9 ?
C8 C9 C10 . . 121.5(2) ?
C8 C9 H9 . . 119.3 ?
C10 C9 H9 . . 119.3 ?
C9 C10 C5 . . 117.2(2) ?
C9 C10 C11 . . 122.6(2) ?
C5 C10 C11 . . 120.2(2) ?
C12 C11 C10 . . 127.9(2) ?
C12 C11 H11 . . 116.1 ?
C10 C11 H11 . . 116.1 ?
C11 C12 C13 . . 122.5(2) ?
C11 C12 Cl1 . . 126.5(2) ?
C13 C12 Cl1 . . 111.00(18) ?
F1 C13 F3 . . 107.5(2) ?
F1 C13 F2 . . 106.4(3) ?
F3 C13 F2 . . 105.2(2) ?
F1 C13 C12 . . 113.0(2) ?
F3 C13 C12 . . 112.0(2) ?
F2 C13 C12 . . 112.2(2) ?

loop_
_geom_bond_atom_site_label_1
_geom_bond_atom_site_label_2
_geom_bond_site_symmetry_2
_geom_bond_distance
_geom_bond_publ_flag
Cl1 C12 . 1.726(2) ?
F1 C13 . 1.312(3) ?
F2 C13 . 1.338(3) ?
F3 C13 . 1.328(3) ?
N1 C4 . 1.407(3) ?
N1 C2 . 1.414(3) ?
N1 C5 . 1.458(3) ?
O1 C2 . 1.209(3) ?
O2 C4 . 1.204(3) ?
C1 C2 . 1.489(4) ?
C1 H1A . 0.9600 ?
C1 H1B . 0.9600 ?
C1 H1C . 0.9600 ?
C3 C4 . 1.493(4) ?
C3 H3A . 0.9600 ?
C3 H3B . 0.9600 ?
C3 H3C . 0.9600 ?
C5 C6 . 1.382(3) ?
C5 C10 . 1.399(3) ?
C6 C7 . 1.378(4) ?
C6 H6 . 0.9300 ?
C7 C8 . 1.378(4) ?
C7 H7 . 0.9300 ?
C8 C9 . 1.377(4) ?
C8 H8 . 0.9300 ?
C9 C10 . 1.396(3) ?
C9 H9 . 0.9300 ?
C10 C11 . 1.471(3) ?
C11 C12 . 1.329(3) ?
C11 H11 . 0.9300 ?
C12 C13 . 1.493(4) ?

loop_
_cod_related_entry_id
_cod_related_entry_database
_cod_related_entry_code
1 ChemSpider 24742221
